data_4519473
loop_
_publ_author_name
'Abdel Rahman Al Ahmad'
'Thierry Maris'
'Christian Pellerin'
'James D. Wuest'

_publ_section_title
;
 Adding a Pinch of Salt: Using Ionic Mixed-Crystal Seeds to Search for New
 Solid Forms
;
_journal_name_full 'Crystal Growth & Design'
_journal_page_first 7472
_journal_page_last 7481
_journal_paper_doi 10.1021/acs.cgd.3c00884
_journal_volume 23
_journal_year 2023
_chemical_formula_moiety 'C12 H14 N2, 0.739(Br), 1.261(Cl), 2(H2 O)'
_chemical_formula_sum 'C12 H18 Br0.74 Cl1.26 N2 O2'
_chemical_formula_weight 326.08
_chemical_name_common
;
Paraquat Bromide Chloride 0.74:1.26 Dihydrate
;
_chemical_name_systematic
;
 1,1'-dimethyl-4,4'-bipyridin-1-ium bromide chloride dihydrate
;
_space_group_crystal_system triclinic
_space_group_IT_number 2
_space_group_name_Hall '-P 1'
_space_group_name_H-M_alt 'P -1'
_atom_sites_solution_hydrogens mixed
_atom_sites_solution_primary dual
_cell_angle_alpha 107.438(1)
_cell_angle_beta 100.588(1)
_cell_angle_gamma 93.427(1)
_cell_formula_units_Z 2
_cell_length_a 7.0591(3)
_cell_length_b 9.8488(4)
_cell_length_c 11.3976(5)
_cell_measurement_reflns_used 9821
_cell_measurement_temperature 150
_cell_measurement_theta_max 60.572
_cell_measurement_theta_min 3.619
_cell_volume 737.52(5)
_computing_cell_refinement
;
SAINT (2013) V8.40B; Integration Software for Single Crystal Data.
Bruker AXS Inc., Madison, WI 53719-1173.
;
_computing_data_collection
;
APEX 3 (2019) Bruker AXS Inc., Madison, WI 53719-1173.
;
_computing_data_reduction
;
SAINT (2013) V8.40B; Integration Software for Single Crystal Data.
Bruker AXS Inc., Madison, WI 53719-1173.
;
_computing_molecular_graphics 'Olex2 1.5 (Dolomanov et al., 2009)'
_computing_publication_material 'Olex2 1.5 (Dolomanov et al., 2009)'
_computing_structure_refinement 'XL  (Sheldrick, 2008)'
_computing_structure_solution 'SHELXT 2018/2 (Sheldrick, 2018)'
_diffrn_ambient_temperature 150
_diffrn_detector 'CMOS Area detector'
_diffrn_detector_area_resol_mean 10.42
_diffrn_detector_type 'Bruker CMOS Photon III '
_diffrn_measured_fraction_theta_full 0.949
_diffrn_measured_fraction_theta_max 0.958
_diffrn_measurement_device 'k-geometry diffractometer'
_diffrn_measurement_device_type 'Bruker Venture Metaljet'
_diffrn_measurement_method '\w and \f scans'
_diffrn_radiation_collimation 'Focusing mirrors'
_diffrn_radiation_monochromator 'Helios MX Mirror Optics'
_diffrn_radiation_probe x-ray
_diffrn_radiation_type 'Ga K\a'
_diffrn_radiation_wavelength 1.34139
_diffrn_reflns_av_R_equivalents 0.0432
_diffrn_reflns_av_unetI/netI 0.0329
_diffrn_reflns_limit_h_max 8
_diffrn_reflns_limit_h_min -9
_diffrn_reflns_limit_k_max 12
_diffrn_reflns_limit_k_min -12
_diffrn_reflns_limit_l_max 14
_diffrn_reflns_limit_l_min -14
_diffrn_reflns_number 19875
_diffrn_reflns_theta_full 53.594
_diffrn_reflns_theta_max 60.636
_diffrn_reflns_theta_min 3.618
_diffrn_source 'Metal Jet'
_diffrn_source_current 2.85
_diffrn_source_power 0.199215
_diffrn_source_target Ga
_diffrn_source_type 'Gallium Liquid Metal Jet Source'
_diffrn_source_voltage 69.9
_exptl_absorpt_coefficient_mu 3.349
_exptl_absorpt_correction_T_max 0.7519
_exptl_absorpt_correction_T_min 0.5636
_exptl_absorpt_correction_type multi-scan
_exptl_absorpt_process_details
;
SADABS-2016/2 (Bruker,2016/2) was used for absorption correction.
wR2(int) was 0.1343 before and 0.0733 after correction.
The Ratio of minimum to maximum transmission is 0.7496.
The \l/2 correction factor is Not present.
;
_exptl_crystal_colour 'clear light colourless'
_exptl_crystal_colour_lustre clear
_exptl_crystal_colour_modifier light
_exptl_crystal_colour_primary colourless
_exptl_crystal_density_diffrn 1.468
_exptl_crystal_description Block
_exptl_crystal_F_000 335
_exptl_crystal_recrystallization_method 'crystallized on a microscope slide from Acetone/H2O'
_exptl_crystal_size_max 0.17
_exptl_crystal_size_mid 0.12
_exptl_crystal_size_min 0.11
_refine_diff_density_max 0.234
_refine_diff_density_min -0.262
_refine_diff_density_rms 0.047
_refine_ls_extinction_coef 0.041(3)
_refine_ls_extinction_expression Fc^*^=kFc[1+0.001xFc^2^\l^3^/sin(2\q)]^-1/4^
_refine_ls_extinction_method 'SHELXL-2019/2 (Sheldrick 2019)'
_refine_ls_goodness_of_fit_ref 1.087
_refine_ls_hydrogen_treatment mixed
_refine_ls_matrix_type full
_refine_ls_number_parameters 186
_refine_ls_number_reflns 3245
_refine_ls_number_restraints 4
_refine_ls_restrained_S_all 1.086
_refine_ls_R_factor_all 0.0250
_refine_ls_R_factor_gt 0.0247
_refine_ls_shift/su_max 0.001
_refine_ls_shift/su_mean 0.000
_refine_ls_structure_factor_coef Fsqd
_refine_ls_weighting_details 'w=1/[\s^2^(Fo^2^)+(0.0267P)^2^+0.2196P] where P=(Fo^2^+2Fc^2^)/3'
_refine_ls_weighting_scheme calc
_refine_ls_wR_factor_gt 0.0669
_refine_ls_wR_factor_ref 0.0671
_reflns_Friedel_coverage 0.000
_reflns_Friedel_fraction_full .
_reflns_Friedel_fraction_max .
_reflns_number_gt 3196
_reflns_number_total 3245
_reflns_threshold_expression 'I > 2\s(I)'
_cod_data_source_file S25_Pq-Br_0_74_Cl_1_26_2H2O_P-1.cif
_cod_data_source_block jw2262c
_cod_database_code 4519473

loop_
_space_group_symop_id
_space_group_symop_operation_xyz
1 'x, y, z'
2 '-x, -y, -z'

loop_
_atom_site_label
_atom_site_type_symbol
_atom_site_fract_x
_atom_site_fract_y
_atom_site_fract_z
_atom_site_U_iso_or_equiv
_atom_site_adp_type
_atom_site_occupancy
_atom_site_site_symmetry_order
_atom_site_calc_flag
_atom_site_refinement_flags_posn
_atom_site_refinement_flags_adp
_atom_site_refinement_flags_occupancy
_atom_site_disorder_assembly
_atom_site_disorder_group
Br1 Br -0.2399(6) 0.2030(6) -0.0713(5) 0.0245(4) Uani 0.329(2) 1 d . . P A 1
Br2 Br 0.2442(4) 0.8262(4) 0.5421(3) 0.0262(3) Uani 0.410(2) 1 d . . P B 1
Cl1 Cl -0.2707(7) 0.1959(6) -0.0770(6) 0.0245(4) Uani 0.671(2) 1 d . . P A 2
Cl2 Cl 0.2731(7) 0.8352(6) 0.5497(5) 0.0262(3) Uani 0.590(2) 1 d . . P B 2
N1 N 0.25514(15) 0.22289(12) 0.48005(10) 0.0284(2) Uani 1 1 d . . . . .
C1 C 0.22943(19) 0.35648(14) 0.47827(12) 0.0324(3) Uani 1 1 d . . . . .
H1 H 0.155348 0.370242 0.405144 0.039 Uiso 1 1 calc R U . . .
N2 N 0.70589(14) 0.80899(11) 1.00281(10) 0.0267(2) Uani 1 1 d . . . . .
C2 C 0.30956(19) 0.47373(14) 0.58157(12) 0.0313(3) Uani 1 1 d . . . . .
H2 H 0.290548 0.567763 0.579582 0.038 Uiso 1 1 calc R U . . .
C3 C 0.41899(16) 0.45373(13) 0.68936(11) 0.0247(2) Uani 1 1 d . . . . .
C4 C 0.43590(18) 0.31357(13) 0.68937(11) 0.0279(3) Uani 1 1 d . . . . .
H4 H 0.503691 0.296200 0.762541 0.033 Uiso 1 1 calc R U . . .
C5 C 0.35420(18) 0.19979(13) 0.58309(12) 0.0298(3) Uani 1 1 d . . . . .
H5 H 0.368306 0.104447 0.583015 0.036 Uiso 1 1 calc R U . . .
C6 C 0.1819(2) 0.09926(15) 0.36520(13) 0.0373(3) Uani 1 1 d . . . . .
H6A H 0.096554 0.130524 0.302728 0.056 Uiso 1 1 calc R U . . .
H6B H 0.108870 0.025101 0.386126 0.056 Uiso 1 1 calc R U . . .
H6C H 0.291561 0.060175 0.330583 0.056 Uiso 1 1 calc R U . . .
C7 C 0.60517(18) 0.83177(13) 0.89974(12) 0.0288(3) Uani 1 1 d . . . . .
H7 H 0.600015 0.927080 0.897309 0.035 Uiso 1 1 calc R U . . .
C8 C 0.50915(18) 0.71847(13) 0.79740(11) 0.0281(3) Uani 1 1 d . . . . .
H8 H 0.437294 0.736051 0.725448 0.034 Uiso 1 1 calc R U . . .
C9 C 0.51763(16) 0.57803(12) 0.79964(11) 0.0240(2) Uani 1 1 d . . . . .
C10 C 0.62648(17) 0.55820(13) 0.90779(11) 0.0263(3) Uani 1 1 d . . . . .
H10 H 0.637537 0.464035 0.912006 0.032 Uiso 1 1 calc R U . . .
C11 C 0.71743(17) 0.67504(14) 1.00798(11) 0.0273(3) Uani 1 1 d . . . . .
H11 H 0.789167 0.660880 1.081608 0.033 Uiso 1 1 calc R U . . .
C12 C 0.7979(2) 0.93226(15) 1.11441(13) 0.0360(3) Uani 1 1 d . . . . .
H12A H 0.810045 1.018880 1.089556 0.054 Uiso 1 1 calc R U . . .
H12B H 0.927033 0.913244 1.149939 0.054 Uiso 1 1 calc R U . . .
H12C H 0.717497 0.946295 1.177638 0.054 Uiso 1 1 calc R U . . .
O1 O -0.01211(18) 0.36769(15) 0.21425(12) 0.0512(3) Uani 1 1 d D . . . .
H1A H 0.009(3) 0.4586(7) 0.224(2) 0.077 Uiso 1 1 d D U . . .
H1B H -0.075(3) 0.322(2) 0.1377(9) 0.077 Uiso 1 1 d D U . . .
O2 O 0.04549(16) 0.67043(15) 0.25537(11) 0.0486(3) Uani 1 1 d D . . . .
H2A H 0.103(3) 0.714(2) 0.3334(7) 0.073 Uiso 1 1 d D U . . .
H2B H 0.116(3) 0.704(2) 0.2131(19) 0.073 Uiso 1 1 d D U . . .

loop_
_atom_site_aniso_label
_atom_site_aniso_U_11
_atom_site_aniso_U_22
_atom_site_aniso_U_33
_atom_site_aniso_U_23
_atom_site_aniso_U_13
_atom_site_aniso_U_12
Br1 0.0218(11) 0.0238(4) 0.0270(4) 0.0089(3) 0.0025(7) 0.0013(7)
Br2 0.0255(8) 0.0241(4) 0.0273(4) 0.0094(3) 0.0005(5) -0.0004(5)
Cl1 0.0218(11) 0.0238(4) 0.0270(4) 0.0089(3) 0.0025(7) 0.0013(7)
Cl2 0.0255(8) 0.0241(4) 0.0273(4) 0.0094(3) 0.0005(5) -0.0004(5)
N1 0.0290(5) 0.0264(5) 0.0235(5) 0.0017(4) 0.0017(4) -0.0009(4)
C1 0.0364(6) 0.0304(6) 0.0259(6) 0.0080(5) -0.0028(5) 0.0014(5)
N2 0.0259(5) 0.0250(5) 0.0238(5) 0.0025(4) 0.0012(4) 0.0016(4)
C2 0.0374(6) 0.0256(6) 0.0270(6) 0.0081(5) -0.0015(5) 0.0018(5)
C3 0.0250(5) 0.0243(6) 0.0227(5) 0.0056(4) 0.0038(4) 0.0015(4)
C4 0.0311(6) 0.0261(6) 0.0242(5) 0.0070(5) 0.0019(4) 0.0034(4)
C5 0.0330(6) 0.0242(6) 0.0291(6) 0.0062(5) 0.0030(5) 0.0031(5)
C6 0.0438(7) 0.0293(7) 0.0273(6) -0.0021(5) 0.0000(5) -0.0026(5)
C7 0.0318(6) 0.0239(6) 0.0281(6) 0.0070(5) 0.0021(5) 0.0034(4)
C8 0.0316(6) 0.0260(6) 0.0240(6) 0.0075(5) 0.0003(4) 0.0031(5)
C9 0.0243(5) 0.0245(6) 0.0214(5) 0.0055(4) 0.0036(4) 0.0016(4)
C10 0.0294(5) 0.0244(6) 0.0243(6) 0.0078(4) 0.0033(4) 0.0032(4)
C11 0.0281(5) 0.0294(6) 0.0231(5) 0.0080(5) 0.0025(4) 0.0040(4)
C12 0.0378(7) 0.0279(6) 0.0298(6) -0.0023(5) -0.0045(5) 0.0027(5)
O1 0.0522(7) 0.0623(8) 0.0410(6) 0.0260(6) 0.0000(5) 0.0014(6)
O2 0.0418(6) 0.0616(8) 0.0412(6) 0.0205(5) 0.0019(5) -0.0042(5)

loop_
_atom_type_symbol
_atom_type_description
_atom_type_scat_dispersion_real
_atom_type_scat_dispersion_imag
_atom_type_scat_source
C C 0.0137 0.0067 'International Tables Vol C Tables 4.2.6.8 and 6.1.1.4'
H H 0.0000 0.0000 'International Tables Vol C Tables 4.2.6.8 and 6.1.1.4'
Br Br -0.9338 1.0006 'International Tables Vol C Tables 4.2.6.8 and 6.1.1.4'
Cl Cl 0.3281 0.5435 'International Tables Vol C Tables 4.2.6.8 and 6.1.1.4'
N N 0.0241 0.0134 'International Tables Vol C Tables 4.2.6.8 and 6.1.1.4'
O O 0.0389 0.0241 'International Tables Vol C Tables 4.2.6.8 and 6.1.1.4'

loop_
_geom_angle_atom_site_label_1
_geom_angle_atom_site_label_2
_geom_angle_atom_site_label_3
_geom_angle
_geom_angle_site_symmetry_1
_geom_angle_site_symmetry_3
C1 N1 C6 119.91(11) . .
C5 N1 C1 121.07(11) . .
C5 N1 C6 118.95(11) . .
N1 C1 H1 119.7 . .
N1 C1 C2 120.64(12) . .
C2 C1 H1 119.7 . .
C7 N2 C11 120.73(10) . .
C7 N2 C12 119.93(11) . .
C11 N2 C12 119.28(11) . .
C1 C2 H2 120.1 . .
C1 C2 C3 119.78(12) . .
C3 C2 H2 120.1 . .
C2 C3 C9 121.22(11) . .
C4 C3 C2 117.85(11) . .
C4 C3 C9 120.92(11) . .
C3 C4 H4 120.0 . .
C5 C4 C3 120.07(11) . .
C5 C4 H4 120.0 . .
N1 C5 C4 120.51(12) . .
N1 C5 H5 119.7 . .
C4 C5 H5 119.7 . .
N1 C6 H6A 109.5 . .
N1 C6 H6B 109.5 . .
N1 C6 H6C 109.5 . .
H6A C6 H6B 109.5 . .
H6A C6 H6C 109.5 . .
H6B C6 H6C 109.5 . .
N2 C7 H7 119.6 . .
N2 C7 C8 120.83(11) . .
C8 C7 H7 119.6 . .
C7 C8 H8 120.0 . .
C7 C8 C9 119.97(11) . .
C9 C8 H8 120.0 . .
C8 C9 C3 121.04(11) . .
C8 C9 C10 117.65(10) . .
C10 C9 C3 121.29(11) . .
C9 C10 H10 120.0 . .
C11 C10 C9 120.06(11) . .
C11 C10 H10 120.0 . .
N2 C11 C10 120.75(11) . .
N2 C11 H11 119.6 . .
C10 C11 H11 119.6 . .
N2 C12 H12A 109.5 . .
N2 C12 H12B 109.5 . .
N2 C12 H12C 109.5 . .
H12A C12 H12B 109.5 . .
H12A C12 H12C 109.5 . .
H12B C12 H12C 109.5 . .
H1A O1 H1B 109(2) . .
H2A O2 H2B 104(2) . .

loop_
_geom_bond_atom_site_label_1
_geom_bond_atom_site_label_2
_geom_bond_distance
_geom_bond_site_symmetry_2
N1 C1 1.3445(17) .
N1 C5 1.3406(17) .
N1 C6 1.4779(15) .
C1 H1 0.9500 .
C1 C2 1.3791(17) .
N2 C7 1.3439(16) .
N2 C11 1.3446(17) .
N2 C12 1.4800(15) .
C2 H2 0.9500 .
C2 C3 1.3997(17) .
C3 C4 1.3926(17) .
C3 C9 1.4892(16) .
C4 H4 0.9500 .
C4 C5 1.3813(17) .
C5 H5 0.9500 .
C6 H6A 0.9800 .
C6 H6B 0.9800 .
C6 H6C 0.9800 .
C7 H7 0.9500 .
C7 C8 1.3800(17) .
C8 H8 0.9500 .
C8 C9 1.3957(17) .
C9 C10 1.4008(16) .
C10 H10 0.9500 .
C10 C11 1.3766(17) .
C11 H11 0.9500 .
C12 H12A 0.9800 .
C12 H12B 0.9800 .
C12 H12C 0.9800 .
O1 H1A 0.870(2) .
O1 H1B 0.870(2) .
O2 H2A 0.870(2) .
O2 H2B 0.870(2) .

loop_
_geom_hbond_atom_site_label_D
_geom_hbond_atom_site_label_H
_geom_hbond_atom_site_label_A
_geom_hbond_distance_DH
_geom_hbond_distance_HA
_geom_hbond_distance_DA
_geom_hbond_angle_DHA
_geom_hbond_site_symmetry_A
_geom_hbond_publ_flag
C1 H1 O1 0.95 2.27 3.2111(17) 170.9 . yes
C2 H2 Br2 0.95 2.73 3.676(4) 172.4 . yes
C2 H2 Cl2 0.95 2.76 3.704(6) 171.5 . yes
C4 H4 Br1 0.95 2.77 3.695(5) 163.9 1_656 yes
C4 H4 Cl1 0.95 2.66 3.582(6) 164.9 1_656 yes
C5 H5 Br2 0.95 2.70 3.586(4) 155.3 1_545 yes
C5 H5 Cl2 0.95 2.59 3.496(6) 159.2 1_545 yes
C6 H6B Br2 0.98 3.10 3.816(4) 131.2 1_545 yes
C7 H7 Br1 0.95 2.77 3.652(5) 154.2 1_666 yes
C7 H7 Cl1 0.95 2.66 3.559(6) 158.1 1_666 yes
C8 H8 Br2 0.95 2.69 3.630(4) 171.7 . yes
C8 H8 Cl2 0.95 2.60 3.537(6) 168.8 . yes
C10 H10 Br1 0.95 2.81 3.741(6) 167.0 1_656 yes
C10 H10 Cl1 0.95 2.79 3.732(6) 171.2 1_656 yes
C11 H11 O2 0.95 2.40 3.3174(17) 162.4 1_656 yes
C12 H12A Br1 0.98 2.93 3.862(6) 158.7 1_666 yes
C12 H12A Cl1 0.98 2.95 3.859(7) 155.7 1_666 yes
C12 H12B Br1 0.98 2.72 3.524(5) 139.4 2_666 yes
C12 H12B Cl1 0.98 2.87 3.690(5) 141.6 2_666 yes
O1 H1A O2 0.870(2) 2.000(4) 2.868(2) 175(2) . yes
O1 H1B Br1 0.870(2) 2.357(5) 3.226(5) 179(2) . yes
O1 H1B Cl1 0.870(2) 2.486(6) 3.355(5) 177(2) . yes
O2 H2A Br2 0.870(2) 2.302(4) 3.171(3) 178(2) . yes
O2 H2A Cl2 0.870(2) 2.434(6) 3.304(5) 178(2) . yes
O2 H2B Br1 0.870(2) 2.350(8) 3.203(6) 167(2) 2_565 yes
O2 H2B Cl1 0.870(2) 2.444(7) 3.307(6) 172(2) 2_565 yes

loop_
_geom_torsion_atom_site_label_1
_geom_torsion_atom_site_label_2
_geom_torsion_atom_site_label_3
_geom_torsion_atom_site_label_4
_geom_torsion
_geom_torsion_site_symmetry_1
_geom_torsion_site_symmetry_2
_geom_torsion_site_symmetry_3
_geom_torsion_site_symmetry_4
N1 C1 C2 C3 0.1(2) . . . .
C1 N1 C5 C4 -1.37(19) . . . .
C1 C2 C3 C4 -2.57(18) . . . .
C1 C2 C3 C9 176.23(11) . . . .
N2 C7 C8 C9 -0.68(19) . . . .
C2 C3 C4 C5 3.13(18) . . . .
C2 C3 C9 C8 -2.06(17) . . . .
C2 C3 C9 C10 179.71(12) . . . .
C3 C4 C5 N1 -1.23(19) . . . .
C3 C9 C10 C11 179.48(11) . . . .
C4 C3 C9 C8 176.70(11) . . . .
C4 C3 C9 C10 -1.53(16) . . . .
C5 N1 C1 C2 1.9(2) . . . .
C6 N1 C1 C2 -175.07(12) . . . .
C6 N1 C5 C4 175.67(12) . . . .
C7 N2 C11 C10 0.05(18) . . . .
C7 C8 C9 C3 -178.63(11) . . . .
C7 C8 C9 C10 -0.34(17) . . . .
C8 C9 C10 C11 1.20(17) . . . .
C9 C3 C4 C5 -175.67(11) . . . .
C9 C10 C11 N2 -1.08(18) . . . .
C11 N2 C7 C8 0.84(18) . . . .
C12 N2 C7 C8 -176.31(12) . . . .
C12 N2 C11 C10 177.21(12) . . . .

_cod_database_fobs_code 4519473
